data_4504875
loop_
_publ_author_name
'Scott, Janet L.'
'Tanaka, Koichi'

_publ_section_title
;
 Photochromic Crystals:&#x2009; Toward an Understanding of Color
 Development in the Solid State
;
_journal_issue 3
_journal_name_full 'Crystal Growth &amp; Design'
_journal_page_first 1209
_journal_paper_doi 10.1021/cg049591l
_journal_volume 5
_journal_year 2005
_chemical_formula_sum 'C92 H60 O8'
_chemical_formula_weight 1293.40
_chemical_name_systematic
; 
3-fluoren-9-ylidene-2-[9-(3-oxo-3-(4-methoxyphenyl)-prop-1-ynyl)-9H-fluoren-9-yl]-1-(4-methylphenyl)-propenone

;
_space_group_IT_number 2
_symmetry_cell_setting triclinic
_symmetry_space_group_name_Hall '-P 1'
_symmetry_space_group_name_H-M 'P -1'
_atom_sites_solution_hydrogens geom
_atom_sites_solution_primary direct
_atom_sites_solution_secondary difmap
_audit_creation_method SHELXL-97
_cell_angle_alpha 72.1960(10)
_cell_angle_beta 81.5170(10)
_cell_angle_gamma 77.0650(10)
_cell_formula_units_Z 2
_cell_length_a 9.70570(10)
_cell_length_b 17.5950(2)
_cell_length_c 20.9577(3)
_cell_measurement_temperature 123(2)
_cell_volume 3309.03(7)
_computing_cell_refinement 'Nonius collect'
_computing_data_collection 'Nonius collect'
_computing_data_reduction 'Nonius collect'
_computing_molecular_graphics X-Seed
_computing_publication_material ciftab
_computing_structure_refinement 'SHELXL-97 (Sheldrick, 1997)'
_computing_structure_solution 'SHELXS-97 (Sheldrick, 1990)'
_diffrn_ambient_temperature 123(2)
_diffrn_measured_fraction_theta_full 0.977
_diffrn_measured_fraction_theta_max 0.977
_diffrn_measurement_device_type 'Enraf Nonius Kappa CCD'
_diffrn_measurement_method 'phi and omega scans'
_diffrn_radiation_monochromator graphite
_diffrn_radiation_source 'fine-focus sealed tube'
_diffrn_radiation_type MoK\a
_diffrn_radiation_wavelength 0.71073
_diffrn_reflns_av_R_equivalents 0.0000
_diffrn_reflns_av_sigmaI/netI 0.0435
_diffrn_reflns_limit_h_max 12
_diffrn_reflns_limit_h_min 0
_diffrn_reflns_limit_k_max 21
_diffrn_reflns_limit_k_min -21
_diffrn_reflns_limit_l_max 26
_diffrn_reflns_limit_l_min -25
_diffrn_reflns_number 13675
_diffrn_reflns_theta_full 26.68
_diffrn_reflns_theta_max 26.68
_diffrn_reflns_theta_min 3.58
_exptl_absorpt_coefficient_mu 0.082
_exptl_absorpt_correction_type none
_exptl_crystal_colour 'clear colourless'
_exptl_crystal_density_diffrn 1.298
_exptl_crystal_density_method 'not measured'
_exptl_crystal_description plates
_exptl_crystal_F_000 1352
_exptl_crystal_size_max 0.4
_exptl_crystal_size_mid 0.3
_exptl_crystal_size_min 0.15
_refine_diff_density_max 0.646
_refine_diff_density_min -0.260
_refine_diff_density_rms 0.048
_refine_ls_extinction_method none
_refine_ls_goodness_of_fit_ref 1.024
_refine_ls_hydrogen_treatment mixed
_refine_ls_matrix_type full
_refine_ls_number_parameters 919
_refine_ls_number_reflns 13675
_refine_ls_number_restraints 0
_refine_ls_restrained_S_all 1.024
_refine_ls_R_factor_all 0.0713
_refine_ls_R_factor_gt 0.0465
_refine_ls_shift/su_max 0.000
_refine_ls_shift/su_mean 0.000
_refine_ls_structure_factor_coef Fsqd
_refine_ls_weighting_details 'calc w=1/[\s^2^(Fo^2^)+(0.0499P)^2^+1.7151P] where P=(Fo^2^+2Fc^2^)/3'
_refine_ls_weighting_scheme calc
_refine_ls_wR_factor_gt 0.1060
_refine_ls_wR_factor_ref 0.1186
_reflns_number_gt 10304
_reflns_number_total 13675
_reflns_threshold_expression >2sigma(I)
_cod_data_source_file cg049591lsi20041202_103110.cif
_cod_data_source_block 1g
_cod_depositor_comments
;
The following automatic conversions were performed:

'_symmetry_cell_setting' value 'Triclinic' changed to 'triclinic'
according to /home/saulius/struct/CIF-dictionaries/cif_core.dic
dictionary named 'cif_core.dic' version 2.4.1 from 2010-06-29.

Automatic conversion script
Id: cif_fix_values 1715 2011-07-08 13:25:40Z adriana 
;
_cod_original_sg_symbol_H-M P-1
_cod_database_code 4504875

loop_
_symmetry_equiv_pos_as_xyz
'x, y, z'
'-x, -y, -z'

loop_
_atom_site_label
_atom_site_type_symbol
_atom_site_fract_x
_atom_site_fract_y
_atom_site_fract_z
_atom_site_U_iso_or_equiv
_atom_site_adp_type
_atom_site_occupancy
_atom_site_symmetry_multiplicity
_atom_site_calc_flag
_atom_site_refinement_flags
O1 O 0.26489(13) 0.74561(8) 0.41862(6) 0.0305(3) Uani 1 1 d .
C1 C 0.61515(16) 0.77708(10) 0.24398(8) 0.0161(3) Uani 1 1 d .
O2 O 0.16582(12) 0.87677(8) 0.04503(6) 0.0265(3) Uani 1 1 d .
C2 C 0.73194(17) 0.72403(10) 0.21477(8) 0.0168(3) Uani 1 1 d .
O3 O 0.78379(13) 0.94433(8) -0.06752(6) 0.0317(3) Uani 1 1 d .
C3 C 0.74619(19) 0.64446(10) 0.21300(9) 0.0242(4) Uani 1 1 d .
H3 H 0.6748 0.6137 0.2345 0.029 Uiso 1 1 calc R
O4 O 0.79365(13) 0.48530(7) 0.53502(6) 0.0291(3) Uani 1 1 d .
C4 C 0.8668(2) 0.61072(11) 0.17926(10) 0.0309(4) Uani 1 1 d .
H4 H 0.8780 0.5562 0.1778 0.037 Uiso 1 1 calc R
C5 C 0.97167(19) 0.65542(11) 0.14748(9) 0.0276(4) Uani 1 1 d .
H5 H 1.0535 0.6310 0.1248 0.033 Uiso 1 1 calc R
C6 C 0.95790(17) 0.73522(10) 0.14860(8) 0.0209(4) Uani 1 1 d .
H6 H 1.0294 0.7657 0.1268 0.025 Uiso 1 1 calc R
C7 C 0.83747(16) 0.76961(10) 0.18218(8) 0.0163(3) Uani 1 1 d .
C8 C 0.79158(16) 0.85211(10) 0.18927(8) 0.0163(3) Uani 1 1 d .
C9 C 0.85663(17) 0.91944(10) 0.16547(8) 0.0190(3) Uani 1 1 d .
H9 H 0.9471 0.9161 0.1409 0.023 Uiso 1 1 calc R
C10 C 0.78605(18) 0.99158(10) 0.17852(8) 0.0213(4) Uani 1 1 d .
H10 H 0.8285 1.0384 0.1620 0.026 Uiso 1 1 calc R
C11 C 0.65420(18) 0.99683(10) 0.21533(9) 0.0218(4) Uani 1 1 d .
H11 H 0.6087 1.0468 0.2241 0.026 Uiso 1 1 calc R
C12 C 0.58839(18) 0.92969(10) 0.23936(8) 0.0191(3) Uani 1 1 d .
H12 H 0.4983 0.9331 0.2644 0.023 Uiso 1 1 calc R
C13 C 0.65780(16) 0.85772(9) 0.22584(8) 0.0158(3) Uani 1 1 d .
C14 C 0.49617(17) 0.75768(9) 0.27797(8) 0.0169(3) Uani 1 1 d .
C15 C 0.37748(16) 0.73928(9) 0.31145(8) 0.0165(3) Uani 1 1 d .
C16 C 0.24803(16) 0.74127(9) 0.27559(8) 0.0165(3) Uani 1 1 d .
C17 C 0.10321(16) 0.77642(10) 0.30599(8) 0.0161(3) Uani 1 1 d .
C18 C 0.05322(17) 0.85425(10) 0.31140(8) 0.0191(3) Uani 1 1 d .
H18 H 0.1108 0.8945 0.2952 0.023 Uiso 1 1 calc R
C19 C -0.08303(18) 0.87243(10) 0.34104(8) 0.0211(4) Uani 1 1 d .
H19 H -0.1187 0.9255 0.3458 0.025 Uiso 1 1 calc R
C20 C -0.16783(17) 0.81366(10) 0.36386(8) 0.0210(4) Uani 1 1 d .
H20 H -0.2605 0.8270 0.3844 0.025 Uiso 1 1 calc R
C21 C -0.11909(17) 0.73593(10) 0.35704(8) 0.0187(3) Uani 1 1 d .
H21 H -0.1777 0.6962 0.3722 0.022 Uiso 1 1 calc R
C22 C 0.01748(16) 0.71756(9) 0.32756(8) 0.0159(3) Uani 1 1 d .
C23 C 0.09651(17) 0.64179(10) 0.31366(8) 0.0169(3) Uani 1 1 d .
C24 C 0.05792(18) 0.56758(10) 0.32431(9) 0.0213(4) Uani 1 1 d .
H24 H -0.0342 0.5593 0.3438 0.026 Uiso 1 1 calc R
C25 C 0.15578(19) 0.50524(10) 0.30609(9) 0.0250(4) Uani 1 1 d .
H25 H 0.1305 0.4539 0.3136 0.030 Uiso 1 1 calc R
C26 C 0.28999(19) 0.51742(11) 0.27704(9) 0.0263(4) Uani 1 1 d .
H26 H 0.3561 0.4741 0.2653 0.032 Uiso 1 1 calc R
C27 C 0.32873(18) 0.59229(10) 0.26495(9) 0.0228(4) Uani 1 1 d .
H27 H 0.4200 0.6010 0.2443 0.027 Uiso 1 1 calc R
C28 C 0.23168(17) 0.65371(10) 0.28363(8) 0.0172(3) Uani 1 1 d .
C29 C 0.26627(17) 0.78446(10) 0.20354(8) 0.0187(3) Uani 1 1 d .
C30 C 0.27500(18) 0.81827(11) 0.14458(9) 0.0232(4) Uani 1 1 d .
C31 C 0.27740(19) 0.85806(11) 0.07238(9) 0.0235(4) Uani 1 1 d .
C32 C 0.41415(18) 0.87451(10) 0.03599(9) 0.0224(4) Uani 1 1 d .
C33 C 0.41950(19) 0.91900(11) -0.03221(9) 0.0259(4) Uani 1 1 d .
H33 H 0.3360 0.9348 -0.0554 0.031 Uiso 1 1 calc R
C34 C 0.54458(18) 0.94006(11) -0.06594(9) 0.0243(4) Uani 1 1 d .
H34 H 0.5476 0.9702 -0.1121 0.029 Uiso 1 1 calc R
C35 C 0.66712(18) 0.91654(11) -0.03138(9) 0.0249(4) Uani 1 1 d .
C36 C 0.66551(19) 0.87048(11) 0.03476(9) 0.0274(4) Uani 1 1 d .
H36 H 0.7501 0.8530 0.0572 0.033 Uiso 1 1 calc R
C37 C 0.53856(19) 0.84986(11) 0.06830(9) 0.0265(4) Uani 1 1 d .
H37 H 0.5368 0.8184 0.1141 0.032 Uiso 1 1 calc R
C38 C 0.36706(17) 0.71447(10) 0.38780(8) 0.0189(3) Uani 1 1 d .
C39 C 0.48431(17) 0.65476(10) 0.42318(8) 0.0174(3) Uani 1 1 d .
C40 C 0.57894(17) 0.60045(9) 0.39377(8) 0.0183(3) Uani 1 1 d .
H40 H 0.5715 0.6028 0.3485 0.022 Uiso 1 1 calc R
C41 C 0.68398(17) 0.54299(10) 0.42951(8) 0.0193(4) Uani 1 1 d .
H41 H 0.7481 0.5065 0.4086 0.023 Uiso 1 1 calc R
C42 C 0.69532(17) 0.53878(10) 0.49579(8) 0.0201(4) Uani 1 1 d .
C43 C 0.60032(19) 0.59283(10) 0.52612(9) 0.0239(4) Uani 1 1 d .
H43 H 0.6075 0.5903 0.5715 0.029 Uiso 1 1 calc R
C44 C 0.49671(18) 0.64957(10) 0.49021(9) 0.0221(4) Uani 1 1 d .
H44 H 0.4324 0.6859 0.5112 0.027 Uiso 1 1 calc R
C45 C 0.90708(19) 0.92805(12) -0.03188(10) 0.0316(4) Uani 1 1 d .
H45A H 0.8844 0.9531 0.0052 0.047 Uiso 1 1 calc R
H45B H 0.9836 0.9507 -0.0626 0.047 Uiso 1 1 calc R
H45C H 0.9376 0.8692 -0.0138 0.047 Uiso 1 1 calc R
C46 C 0.8881(2) 0.42657(11) 0.50664(10) 0.0296(4) Uani 1 1 d .
H46D H 0.8330 0.3949 0.4927 0.044 Uiso 1 1 calc R
H46E H 0.9513 0.3901 0.5403 0.044 Uiso 1 1 calc R
H46F H 0.9448 0.4546 0.4675 0.044 Uiso 1 1 calc R
O1' O 0.39506(13) 0.04556(7) 0.32972(6) 0.0257(3) Uani 1 1 d .
C1' C 0.63261(16) 0.25655(9) 0.24186(8) 0.0170(3) Uani 1 1 d .
O2' O 0.11162(13) 0.47193(8) 0.11613(6) 0.0298(3) Uani 1 1 d .
C2' C 0.72031(16) 0.25595(9) 0.17793(8) 0.0177(3) Uani 1 1 d .
O3' O 0.6836(7) 0.6140(4) 0.0343(3) 0.0345(15) Uiso 0.40 1 d P
C3' C 0.71138(18) 0.21912(10) 0.12932(9) 0.0215(4) Uani 1 1 d .
H3' H 0.6405 0.1877 0.1343 0.026 Uiso 1 1 calc R
O4' O 0.81844(14) -0.00212(8) 0.54606(6) 0.0315(3) Uani 1 1 d .
C4' C 0.80887(19) 0.22929(11) 0.07293(9) 0.0260(4) Uani 1 1 d .
H4' H 0.8048 0.2043 0.0391 0.031 Uiso 1 1 calc R
C5' C 0.9123(2) 0.27572(11) 0.06551(10) 0.0293(4) Uani 1 1 d .
H5' H 0.9779 0.2819 0.0267 0.035 Uiso 1 1 calc R
O6' O 0.6849(4) 0.6030(2) 0.0141(2) 0.0486(10) Uani 0.60 1 d P
C6' C 0.92121(18) 0.31309(11) 0.11393(9) 0.0251(4) Uani 1 1 d .
H6' H 0.9916 0.3449 0.1085 0.030 Uiso 1 1 calc R
C7' C 0.82494(17) 0.30291(10) 0.17030(9) 0.0192(3) Uani 1 1 d .
C8' C 0.80523(17) 0.33615(9) 0.22818(9) 0.0185(3) Uani 1 1 d .
C9' C 0.87716(18) 0.38717(10) 0.24387(9) 0.0237(4) Uani 1 1 d .
H9' H 0.9562 0.4053 0.2155 0.028 Uiso 1 1 calc R
C10' C 0.83085(19) 0.41107(11) 0.30183(10) 0.0287(4) Uani 1 1 d .
H10' H 0.8791 0.4459 0.3132 0.034 Uiso 1 1 calc R
C11' C 0.7149(2) 0.38501(11) 0.34382(10) 0.0287(4) Uani 1 1 d .
H11' H 0.6848 0.4023 0.3832 0.034 Uiso 1 1 calc R
C12' C 0.64318(18) 0.33386(10) 0.32827(9) 0.0234(4) Uani 1 1 d .
H12' H 0.5639 0.3161 0.3566 0.028 Uiso 1 1 calc R
C13' C 0.68896(17) 0.30927(9) 0.27101(8) 0.0176(3) Uani 1 1 d .
C14' C 0.52547(17) 0.21954(9) 0.26880(8) 0.0176(3) Uani 1 1 d .
C15' C 0.41834(17) 0.18371(9) 0.29633(8) 0.0163(3) Uani 1 1 d .
C16' C 0.26387(17) 0.22752(9) 0.28503(8) 0.0169(3) Uani 1 1 d .
C17' C 0.18909(16) 0.24184(9) 0.35147(8) 0.0161(3) Uani 1 1 d .
C18' C 0.22880(17) 0.28155(10) 0.39129(8) 0.0192(3) Uani 1 1 d .
H18' H 0.3092 0.3070 0.3777 0.023 Uiso 1 1 calc R
C19' C 0.14868(18) 0.28361(10) 0.45180(9) 0.0226(4) Uani 1 1 d .
H19' H 0.1756 0.3099 0.4802 0.027 Uiso 1 1 calc R
C20' C 0.02975(18) 0.24760(10) 0.47102(9) 0.0233(4) Uani 1 1 d .
H20' H -0.0235 0.2489 0.5127 0.028 Uiso 1 1 calc R
C21' C -0.01194(18) 0.20974(10) 0.42999(9) 0.0222(4) Uani 1 1 d .
H21' H -0.0948 0.1865 0.4427 0.027 Uiso 1 1 calc R
C22' C 0.06880(17) 0.20617(9) 0.37012(8) 0.0174(3) Uani 1 1 d .
C23' C 0.05423(17) 0.16799(9) 0.31900(8) 0.0186(3) Uani 1 1 d .
C24' C -0.04908(18) 0.12686(10) 0.31465(9) 0.0235(4) Uani 1 1 d .
H24' H -0.1271 0.1208 0.3478 0.028 Uiso 1 1 calc R
C25' C -0.03537(19) 0.09500(10) 0.26086(9) 0.0269(4) Uani 1 1 d .
H25' H -0.1049 0.0666 0.2571 0.032 Uiso 1 1 calc R
C26' C 0.0782(2) 0.10377(11) 0.21216(10) 0.0288(4) Uani 1 1 d .
H26' H 0.0860 0.0805 0.1761 0.035 Uiso 1 1 calc R
C27' C 0.18081(19) 0.14627(10) 0.21559(9) 0.0251(4) Uani 1 1 d .
H27' H 0.2575 0.1534 0.1818 0.030 Uiso 1 1 calc R
C28' C 0.16788(17) 0.17769(9) 0.26946(8) 0.0182(3) Uani 1 1 d .
C29' C 0.26075(17) 0.30538(10) 0.23192(8) 0.0184(3) Uani 1 1 d .
C30' C 0.25536(17) 0.36882(10) 0.18863(9) 0.0209(4) Uani 1 1 d .
C31' C 0.23114(18) 0.44568(10) 0.13514(9) 0.0211(4) Uani 1 1 d .
C32' C 0.35097(18) 0.48742(10) 0.10673(9) 0.0226(4) Uani 1 1 d .
C33' C 0.3308(2) 0.55888(11) 0.05361(10) 0.0298(4) Uani 1 1 d .
H33' H 0.2402 0.5794 0.0366 0.036 Uiso 1 1 calc R
C34' C 0.4401(2) 0.59991(12) 0.02571(11) 0.0392(5) Uani 1 1 d .
H34' H 0.4248 0.6485 -0.0102 0.047 Uiso 1 1 calc R
C35' C 0.5730(2) 0.57009(13) 0.05023(11) 0.0421(5) Uani 1 1 d .
C36' C 0.5951(2) 0.49891(13) 0.10331(10) 0.0372(5) Uani 1 1 d .
H36' H 0.6857 0.4785 0.1203 0.045 Uiso 1 1 calc R
C37' C 0.48467(19) 0.45840(11) 0.13097(9) 0.0276(4) Uani 1 1 d .
H37' H 0.4999 0.4100 0.1671 0.033 Uiso 1 1 calc R
C38' C 0.44789(17) 0.09636(10) 0.34083(8) 0.0178(3) Uani 1 1 d .
C39' C 0.54660(17) 0.07524(10) 0.39369(8) 0.0184(3) Uani 1 1 d .
C40' C 0.56888(17) 0.13097(10) 0.42424(9) 0.0209(4) Uani 1 1 d .
H40' H 0.5227 0.1862 0.4092 0.025 Uiso 1 1 calc R
C41' C 0.65706(18) 0.10768(10) 0.47614(9) 0.0219(4) Uani 1 1 d .
H41' H 0.6690 0.1463 0.4972 0.026 Uiso 1 1 calc R
C42' C 0.72787(18) 0.02721(10) 0.49706(9) 0.0224(4) Uani 1 1 d .
C43' C 0.70688(19) -0.02938(10) 0.46670(9) 0.0254(4) Uani 1 1 d .
H43' H 0.7554 -0.0842 0.4807 0.031 Uiso 1 1 calc R
C44' C 0.61619(18) -0.00588(10) 0.41674(9) 0.0226(4) Uani 1 1 d .
H44' H 0.6003 -0.0452 0.3975 0.027 Uiso 1 1 calc R
C46' C 0.8346(2) 0.05141(12) 0.58292(10) 0.0361(5) Uani 1 1 d .
H46A H 0.8788 0.0957 0.5528 0.054 Uiso 1 1 calc R
H46B H 0.8947 0.0211 0.6197 0.054 Uiso 1 1 calc R
H46C H 0.7412 0.0740 0.6015 0.054 Uiso 1 1 calc R
C54' C 0.8288(6) 0.5634(4) 0.0300(3) 0.0501(15) Uani 0.40 1 d P
H54A H 0.8398 0.5600 0.0766 0.075 Uiso 0.40 1 calc PR
H54B H 0.8958 0.5950 -0.0004 0.075 Uiso 0.40 1 calc PR
H54C H 0.8480 0.5086 0.0246 0.075 Uiso 0.40 1 calc PR
C55' C 0.6620(4) 0.6875(2) -0.02359(19) 0.0413(9) Uani 0.60 1 d P
H55A H 0.6273 0.6939 -0.0669 0.062 Uiso 0.60 1 calc PR
H55B H 0.7515 0.7073 -0.0313 0.062 Uiso 0.60 1 calc PR
H55C H 0.5916 0.7190 0.0018 0.062 Uiso 0.60 1 calc PR

loop_
_atom_site_aniso_label
_atom_site_aniso_U_11
_atom_site_aniso_U_22
_atom_site_aniso_U_33
_atom_site_aniso_U_23
_atom_site_aniso_U_13
_atom_site_aniso_U_12
O1 0.0210(7) 0.0442(8) 0.0193(7) -0.0084(6) 0.0008(5) 0.0058(6)
C1 0.0153(8) 0.0193(8) 0.0135(8) -0.0031(6) -0.0025(6) -0.0041(6)
O2 0.0203(6) 0.0370(7) 0.0219(7) -0.0040(6) -0.0053(5) -0.0088(5)
C2 0.0157(8) 0.0195(8) 0.0147(8) -0.0034(7) -0.0022(6) -0.0040(6)
O3 0.0215(7) 0.0468(8) 0.0251(7) -0.0059(6) 0.0003(5) -0.0104(6)
C3 0.0232(9) 0.0205(9) 0.0276(10) -0.0052(7) 0.0038(8) -0.0074(7)
O4 0.0305(7) 0.0297(7) 0.0238(7) -0.0101(6) -0.0103(6) 0.0096(5)
C4 0.0332(11) 0.0180(9) 0.0399(12) -0.0103(8) 0.0043(9) -0.0034(8)
C5 0.0237(9) 0.0270(10) 0.0298(10) -0.0115(8) 0.0052(8) -0.0002(7)
C6 0.0155(8) 0.0265(9) 0.0190(9) -0.0041(7) 0.0003(7) -0.0047(7)
C7 0.0153(8) 0.0195(8) 0.0145(8) -0.0041(7) -0.0036(6) -0.0034(6)
C8 0.0155(8) 0.0208(8) 0.0138(8) -0.0042(7) -0.0054(6) -0.0039(6)
C9 0.0172(8) 0.0241(9) 0.0167(9) -0.0048(7) -0.0026(7) -0.0064(7)
C10 0.0275(9) 0.0208(8) 0.0183(9) -0.0035(7) -0.0051(7) -0.0109(7)
C11 0.0270(9) 0.0184(8) 0.0210(9) -0.0069(7) -0.0061(7) -0.0020(7)
C12 0.0184(8) 0.0223(8) 0.0160(9) -0.0046(7) -0.0034(7) -0.0025(7)
C13 0.0145(8) 0.0196(8) 0.0132(8) -0.0030(6) -0.0050(6) -0.0032(6)
C14 0.0189(8) 0.0157(8) 0.0165(8) -0.0050(7) -0.0052(7) -0.0013(6)
C15 0.0145(8) 0.0153(8) 0.0188(9) -0.0047(7) -0.0004(6) -0.0020(6)
C16 0.0153(8) 0.0182(8) 0.0153(8) -0.0040(7) -0.0004(6) -0.0036(6)
C17 0.0150(8) 0.0198(8) 0.0122(8) -0.0029(6) -0.0034(6) -0.0016(6)
C18 0.0209(9) 0.0185(8) 0.0179(9) -0.0037(7) -0.0040(7) -0.0043(7)
C19 0.0221(9) 0.0208(8) 0.0197(9) -0.0075(7) -0.0044(7) 0.0010(7)
C20 0.0153(8) 0.0276(9) 0.0172(9) -0.0062(7) -0.0014(7) 0.0016(7)
C21 0.0154(8) 0.0231(8) 0.0171(9) -0.0035(7) -0.0019(7) -0.0056(7)
C22 0.0159(8) 0.0189(8) 0.0126(8) -0.0027(6) -0.0043(6) -0.0029(6)
C23 0.0162(8) 0.0207(8) 0.0135(8) -0.0035(7) -0.0042(6) -0.0026(6)
C24 0.0206(9) 0.0229(9) 0.0214(9) -0.0047(7) -0.0024(7) -0.0075(7)
C25 0.0303(10) 0.0189(9) 0.0282(10) -0.0067(7) -0.0070(8) -0.0065(7)
C26 0.0279(10) 0.0240(9) 0.0298(10) -0.0149(8) -0.0048(8) 0.0012(7)
C27 0.0190(9) 0.0279(9) 0.0232(9) -0.0116(8) -0.0013(7) -0.0023(7)
C28 0.0184(8) 0.0197(8) 0.0139(8) -0.0049(7) -0.0031(7) -0.0035(6)
C29 0.0137(8) 0.0233(9) 0.0200(9) -0.0063(7) -0.0010(7) -0.0054(6)
C30 0.0171(9) 0.0312(10) 0.0216(10) -0.0047(8) -0.0007(7) -0.0098(7)
C31 0.0242(9) 0.0266(9) 0.0211(9) -0.0055(7) -0.0038(7) -0.0082(7)
C32 0.0228(9) 0.0252(9) 0.0199(9) -0.0065(7) -0.0021(7) -0.0054(7)
C33 0.0217(9) 0.0331(10) 0.0223(10) -0.0052(8) -0.0055(7) -0.0052(8)
C34 0.0241(9) 0.0321(10) 0.0145(9) -0.0025(7) -0.0017(7) -0.0063(7)
C35 0.0211(9) 0.0321(10) 0.0225(10) -0.0102(8) 0.0027(7) -0.0067(7)
C36 0.0221(9) 0.0370(10) 0.0218(10) -0.0060(8) -0.0083(8) -0.0017(8)
C37 0.0245(9) 0.0332(10) 0.0196(9) -0.0033(8) -0.0026(7) -0.0065(8)
C38 0.0162(8) 0.0215(8) 0.0185(9) -0.0043(7) 0.0009(7) -0.0059(7)
C39 0.0169(8) 0.0189(8) 0.0168(9) -0.0033(7) -0.0011(7) -0.0068(6)
C40 0.0232(9) 0.0183(8) 0.0151(8) -0.0045(7) -0.0034(7) -0.0062(7)
C41 0.0211(9) 0.0177(8) 0.0211(9) -0.0091(7) -0.0009(7) -0.0030(7)
C42 0.0204(9) 0.0188(8) 0.0203(9) -0.0031(7) -0.0058(7) -0.0028(7)
C43 0.0291(10) 0.0272(9) 0.0162(9) -0.0094(7) -0.0056(7) 0.0001(7)
C44 0.0227(9) 0.0243(9) 0.0199(9) -0.0099(7) 0.0000(7) -0.0018(7)
C45 0.0212(9) 0.0414(11) 0.0329(11) -0.0098(9) -0.0015(8) -0.0086(8)
C46 0.0313(10) 0.0249(9) 0.0268(10) -0.0063(8) -0.0080(8) 0.0082(8)
O1' 0.0257(7) 0.0184(6) 0.0356(8) -0.0088(5) -0.0038(6) -0.0071(5)
C1' 0.0155(8) 0.0130(7) 0.0212(9) -0.0032(7) -0.0022(7) -0.0021(6)
O2' 0.0210(7) 0.0301(7) 0.0316(8) -0.0005(6) -0.0023(6) -0.0027(5)
C2' 0.0144(8) 0.0148(8) 0.0208(9) -0.0022(7) -0.0016(7) -0.0003(6)
C3' 0.0201(9) 0.0183(8) 0.0250(10) -0.0046(7) -0.0034(7) -0.0025(7)
O4' 0.0363(8) 0.0288(7) 0.0262(7) -0.0032(6) -0.0120(6) -0.0002(6)
C4' 0.0286(10) 0.0258(9) 0.0238(10) -0.0108(8) -0.0019(8) -0.0007(8)
C5' 0.0295(10) 0.0313(10) 0.0240(10) -0.0087(8) 0.0082(8) -0.0050(8)
O6' 0.0376(17) 0.054(2) 0.045(2) 0.0121(19) 0.0018(17) -0.0309(15)
C6' 0.0204(9) 0.0247(9) 0.0288(10) -0.0066(8) 0.0055(7) -0.0079(7)
C7' 0.0158(8) 0.0166(8) 0.0227(9) -0.0043(7) 0.0006(7) -0.0012(6)
C8' 0.0144(8) 0.0156(8) 0.0235(9) -0.0044(7) -0.0003(7) -0.0011(6)
C9' 0.0182(9) 0.0215(9) 0.0318(10) -0.0079(8) 0.0024(7) -0.0068(7)
C10' 0.0280(10) 0.0291(10) 0.0363(11) -0.0149(9) 0.0002(8) -0.0142(8)
C11' 0.0334(10) 0.0299(10) 0.0286(10) -0.0146(8) 0.0051(8) -0.0136(8)
C12' 0.0227(9) 0.0229(9) 0.0256(10) -0.0071(8) 0.0038(7) -0.0094(7)
C13' 0.0159(8) 0.0145(8) 0.0218(9) -0.0039(7) -0.0018(7) -0.0031(6)
C14' 0.0191(8) 0.0159(8) 0.0182(9) -0.0065(7) -0.0018(7) -0.0018(6)
C15' 0.0161(8) 0.0166(8) 0.0180(8) -0.0079(7) 0.0001(6) -0.0035(6)
C16' 0.0175(8) 0.0150(8) 0.0186(9) -0.0052(7) 0.0005(7) -0.0043(6)
C17' 0.0153(8) 0.0132(7) 0.0173(8) -0.0034(6) 0.0010(6) -0.0007(6)
C18' 0.0170(8) 0.0178(8) 0.0231(9) -0.0072(7) 0.0004(7) -0.0037(6)
C19' 0.0243(9) 0.0220(9) 0.0226(9) -0.0108(7) -0.0014(7) -0.0008(7)
C20' 0.0236(9) 0.0230(9) 0.0194(9) -0.0061(7) 0.0040(7) -0.0002(7)
C21' 0.0164(8) 0.0230(9) 0.0238(10) -0.0031(7) 0.0026(7) -0.0048(7)
C22' 0.0156(8) 0.0140(8) 0.0205(9) -0.0023(7) -0.0027(7) -0.0013(6)
C23' 0.0170(8) 0.0153(8) 0.0212(9) -0.0013(7) -0.0043(7) -0.0022(6)
C24' 0.0202(9) 0.0226(9) 0.0267(10) -0.0015(7) -0.0055(7) -0.0078(7)
C25' 0.0284(10) 0.0223(9) 0.0321(11) -0.0022(8) -0.0135(8) -0.0099(7)
C26' 0.0391(11) 0.0257(9) 0.0262(10) -0.0099(8) -0.0108(9) -0.0067(8)
C27' 0.0280(10) 0.0247(9) 0.0233(10) -0.0077(8) -0.0033(8) -0.0046(7)
C28' 0.0186(8) 0.0149(8) 0.0201(9) -0.0015(7) -0.0054(7) -0.0034(6)
C29' 0.0158(8) 0.0206(8) 0.0201(9) -0.0082(7) 0.0019(7) -0.0053(6)
C30' 0.0186(8) 0.0222(9) 0.0219(9) -0.0080(7) 0.0019(7) -0.0037(7)
C31' 0.0222(9) 0.0192(8) 0.0194(9) -0.0056(7) 0.0016(7) -0.0010(7)
C32' 0.0220(9) 0.0204(8) 0.0210(9) -0.0025(7) 0.0020(7) -0.0020(7)
C33' 0.0246(10) 0.0274(10) 0.0283(11) 0.0033(8) -0.0018(8) -0.0024(8)
C34' 0.0369(12) 0.0335(11) 0.0344(12) 0.0116(9) -0.0009(9) -0.0116(9)
C35' 0.0321(11) 0.0477(13) 0.0380(13) 0.0074(10) -0.0002(9) -0.0196(10)
C36' 0.0239(10) 0.0437(12) 0.0355(12) 0.0041(9) -0.0057(9) -0.0081(9)
C37' 0.0247(9) 0.0263(9) 0.0247(10) 0.0007(8) -0.0013(8) -0.0021(7)
C38' 0.0150(8) 0.0173(8) 0.0207(9) -0.0076(7) 0.0048(7) -0.0034(6)
C39' 0.0150(8) 0.0178(8) 0.0204(9) -0.0044(7) 0.0039(7) -0.0041(6)
C40' 0.0202(9) 0.0159(8) 0.0238(9) -0.0018(7) 0.0000(7) -0.0042(7)
C41' 0.0229(9) 0.0213(9) 0.0226(9) -0.0065(7) -0.0001(7) -0.0076(7)
C42' 0.0201(9) 0.0244(9) 0.0191(9) -0.0018(7) 0.0002(7) -0.0042(7)
C43' 0.0259(10) 0.0181(8) 0.0264(10) -0.0043(7) -0.0002(8) 0.0038(7)
C44' 0.0242(9) 0.0188(8) 0.0240(10) -0.0083(7) 0.0021(7) -0.0022(7)
C46' 0.0487(13) 0.0289(10) 0.0327(11) 0.0003(9) -0.0194(10) -0.0134(9)
C54' 0.038(3) 0.080(4) 0.039(3) -0.010(3) -0.001(3) -0.034(3)
C55' 0.043(2) 0.0307(18) 0.047(2) -0.0058(16) 0.0148(17) -0.0177(16)

loop_
_atom_type_symbol
_atom_type_description
_atom_type_scat_dispersion_real
_atom_type_scat_dispersion_imag
_atom_type_scat_source
C C 0.0033 0.0016 'International Tables Vol C Tables 4.2.6.8 and 6.1.1.4'
H H 0.0000 0.0000 'International Tables Vol C Tables 4.2.6.8 and 6.1.1.4'
O O 0.0106 0.0060 'International Tables Vol C Tables 4.2.6.8 and 6.1.1.4'

loop_
_geom_angle_atom_site_label_1
_geom_angle_atom_site_label_2
_geom_angle_atom_site_label_3
_geom_angle
C14 C1 C2 127.32(15)
C14 C1 C13 126.71(15)
C2 C1 C13 105.95(13)
C3 C2 C7 120.37(15)
C3 C2 C1 131.22(15)
C7 C2 C1 108.35(13)
C35 O3 C45 116.64(14)
C4 C3 C2 118.65(16)
C42 O4 C46 117.13(13)
C3 C4 C5 121.07(16)
C6 C5 C4 120.69(16)
C5 C6 C7 118.70(16)
C6 C7 C2 120.51(15)
C6 C7 C8 130.82(15)
C2 C7 C8 108.63(14)
C9 C8 C13 120.30(15)
C9 C8 C7 130.75(15)
C13 C8 C7 108.94(13)
C10 C9 C8 118.31(15)
C9 C10 C11 121.33(15)
C12 C11 C10 120.71(15)
C13 C12 C11 118.16(15)
C12 C13 C8 121.18(14)
C12 C13 C1 130.69(15)
C8 C13 C1 108.14(13)
C15 C14 C1 179.36(19)
C14 C15 C38 119.07(14)
C14 C15 C16 121.95(14)
C38 C15 C16 118.97(13)
C29 C16 C17 109.76(13)
C29 C16 C28 109.34(13)
C17 C16 C28 101.68(12)
C29 C16 C15 110.48(13)
C17 C16 C15 115.67(13)
C28 C16 C15 109.47(13)
C18 C17 C22 121.15(15)
C18 C17 C16 128.66(14)
C22 C17 C16 110.16(13)
C17 C18 C19 118.51(15)
C18 C19 C20 120.60(15)
C21 C20 C19 121.01(15)
C20 C21 C22 118.46(15)
C21 C22 C17 120.23(15)
C21 C22 C23 130.58(15)
C17 C22 C23 109.18(14)
C24 C23 C28 119.85(15)
C24 C23 C22 131.31(15)
C28 C23 C22 108.83(14)
C23 C24 C25 119.12(16)
C26 C25 C24 120.56(16)
C25 C26 C27 120.70(16)
C28 C27 C26 118.49(16)
C27 C28 C23 121.26(15)
C27 C28 C16 128.59(15)
C23 C28 C16 110.15(14)
C30 C29 C16 176.63(17)
C29 C30 C31 176.43(17)
O2 C31 C30 118.92(16)
O2 C31 C32 123.29(16)
C30 C31 C32 117.78(15)
C37 C32 C33 118.67(16)
C37 C32 C31 121.47(16)
C33 C32 C31 119.81(15)
C34 C33 C32 120.71(16)
C33 C34 C35 119.22(16)
O3 C35 C36 123.75(16)
O3 C35 C34 115.18(15)
C36 C35 C34 121.05(16)
C35 C36 C37 119.14(16)
C32 C37 C36 121.13(17)
O1 C38 C39 121.29(15)
O1 C38 C15 119.71(15)
C39 C38 C15 118.96(14)
C40 C39 C44 118.37(15)
C40 C39 C38 122.68(15)
C44 C39 C38 118.86(15)
C41 C40 C39 121.05(15)
C40 C41 C42 119.93(15)
O4 C42 C41 124.70(15)
O4 C42 C43 115.69(15)
C41 C42 C43 119.61(15)
C44 C43 C42 119.96(16)
C43 C44 C39 121.07(16)
C14' C1' C2' 128.65(15)
C14' C1' C13' 125.48(15)
C2' C1' C13' 105.87(13)
C3' C2' C7' 120.81(15)
C3' C2' C1' 130.56(15)
C7' C2' C1' 108.63(14)
C2' C3' C4' 118.35(15)
C42' O4' C46' 117.95(14)
C3' C4' C5' 120.75(16)
C6' C5' C4' 121.10(17)
C35' O6' C55' 119.4(3)
C35' O6' C54' 120.0(4)
C55' O6' C54' 117.5(4)
C7' C6' C5' 118.44(16)
C6' C7' C2' 120.55(15)
C6' C7' C8' 130.96(15)
C2' C7' C8' 108.46(14)
C9' C8' C13' 120.11(15)
C9' C8' C7' 131.35(15)
C13' C8' C7' 108.53(14)
C10' C9' C8' 118.45(16)
C9' C10' C11' 121.35(16)
C12' C11' C10' 120.23(17)
C13' C12' C11' 118.89(16)
C12' C13' C8' 120.96(15)
C12' C13' C1' 130.54(15)
C8' C13' C1' 108.48(14)
C15' C14' C1' 178.87(18)
C14' C15' C38' 118.75(14)
C14' C15' C16' 121.75(14)
C38' C15' C16' 119.50(13)
C29' C16' C17' 110.57(13)
C29' C16' C15' 110.23(13)
C17' C16' C15' 108.98(13)
C29' C16' C28' 109.89(13)
C17' C16' C28' 101.30(12)
C15' C16' C28' 115.53(13)
C18' C17' C22' 121.12(15)
C18' C17' C16' 128.40(14)
C22' C17' C16' 110.46(13)
C17' C18' C19' 118.67(15)
C20' C19' C18' 120.53(16)
C21' C20' C19' 120.57(16)
C20' C21' C22' 119.25(15)
C21' C22' C17' 119.82(15)
C21' C22' C23' 131.21(15)
C17' C22' C23' 108.95(14)
C24' C23' C28' 120.51(16)
C24' C23' C22' 130.27(16)
C28' C23' C22' 109.21(14)
C25' C24' C23' 118.26(17)
C24' C25' C26' 121.23(16)
C25' C26' C27' 120.77(17)
C28' C27' C26' 118.11(17)
C27' C28' C23' 121.09(15)
C27' C28' C16' 128.86(15)
C23' C28' C16' 110.04(14)
C30' C29' C16' 178.68(17)
C29' C30' C31' 173.09(18)
O2' C31' C30' 118.28(15)
O2' C31' C32' 123.11(15)
C30' C31' C32' 118.61(15)
C37' C32' C33' 118.59(16)
C37' C32' C31' 122.26(15)
C33' C32' C31' 119.15(16)
C34' C33' C32' 120.98(17)
C33' C34' C35' 119.80(18)
O6' C35' C34' 118.3(2)
O6' C35' C36' 120.7(2)
C34' C35' C36' 120.02(18)
O6' C35' O3' 21.4(3)
C34' C35' O3' 124.3(3)
C36' C35' O3' 114.6(3)
C37' C36' C35' 119.68(18)
C36' C37' C32' 120.94(17)
O1' C38' C39' 122.19(15)
O1' C38' C15' 119.12(15)
C39' C38' C15' 118.59(13)
C40' C39' C44' 118.11(15)
C40' C39' C38' 123.30(15)
C44' C39' C38' 118.52(14)
C41' C40' C39' 121.47(15)
C40' C41' C42' 119.41(16)
O4' C42' C41' 124.69(16)
O4' C42' C43' 115.56(15)
C41' C42' C43' 119.75(16)
C44' C43' C42' 120.12(16)
C43' C44' C39' 121.11(16)

loop_
_geom_bond_atom_site_label_1
_geom_bond_atom_site_label_2
_geom_bond_distance
O1 C38 1.219(2)
C1 C14 1.320(2)
C1 C2 1.484(2)
C1 C13 1.488(2)
O2 C31 1.232(2)
C2 C3 1.387(2)
C2 C7 1.409(2)
O3 C35 1.365(2)
O3 C45 1.432(2)
C3 C4 1.387(3)
O4 C42 1.352(2)
O4 C46 1.433(2)
C4 C5 1.392(3)
C5 C6 1.387(2)
C6 C7 1.389(2)
C7 C8 1.466(2)
C8 C9 1.390(2)
C8 C13 1.406(2)
C9 C10 1.387(2)
C10 C11 1.393(2)
C11 C12 1.391(2)
C12 C13 1.385(2)
C14 C15 1.309(2)
C15 C38 1.519(2)
C15 C16 1.545(2)
C16 C29 1.473(2)
C16 C17 1.533(2)
C16 C28 1.540(2)
C17 C18 1.380(2)
C17 C22 1.399(2)
C18 C19 1.388(2)
C19 C20 1.392(2)
C20 C21 1.387(2)
C21 C22 1.390(2)
C22 C23 1.471(2)
C23 C24 1.382(2)
C23 C28 1.400(2)
C24 C25 1.391(2)
C25 C26 1.387(3)
C26 C27 1.389(2)
C27 C28 1.379(2)
C29 C30 1.196(2)
C30 C31 1.459(2)
C31 C32 1.472(2)
C32 C37 1.390(2)
C32 C33 1.404(2)
C33 C34 1.378(2)
C34 C35 1.400(2)
C35 C36 1.375(3)
C36 C37 1.390(3)
C38 C39 1.479(2)
C39 C40 1.392(2)
C39 C44 1.401(2)
C40 C41 1.387(2)
C41 C42 1.388(2)
C42 C43 1.401(2)
C43 C44 1.374(2)
O1' C38' 1.2181(19)
C1' C14' 1.315(2)
C1' C2' 1.479(2)
C1' C13' 1.485(2)
O2' C31' 1.225(2)
C2' C3' 1.386(2)
C2' C7' 1.409(2)
O3' C35' 1.403(7)
C3' C4' 1.393(2)
O4' C42' 1.354(2)
O4' C46' 1.434(2)
C4' C5' 1.394(3)
C5' C6' 1.389(3)
O6' C35' 1.364(4)
O6' C55' 1.439(5)
O6' C54' 1.452(7)
C6' C7' 1.386(2)
C7' C8' 1.472(2)
C8' C9' 1.389(2)
C8' C13' 1.408(2)
C9' C10' 1.386(3)
C10' C11' 1.394(3)
C11' C12' 1.388(2)
C12' C13' 1.378(2)
C14' C15' 1.306(2)
C15' C38' 1.523(2)
C15' C16' 1.541(2)
C16' C29' 1.475(2)
C16' C17' 1.537(2)
C16' C28' 1.541(2)
C17' C18' 1.380(2)
C17' C22' 1.398(2)
C18' C19' 1.392(2)
C19' C20' 1.389(2)
C20' C21' 1.386(2)
C21' C22' 1.389(2)
C22' C23' 1.465(2)
C23' C24' 1.389(2)
C23' C28' 1.401(2)
C24' C25' 1.383(3)
C25' C26' 1.389(3)
C26' C27' 1.394(2)
C27' C28' 1.380(2)
C29' C30' 1.200(2)
C30' C31' 1.466(2)
C31' C32' 1.469(2)
C32' C37' 1.394(2)
C32' C33' 1.399(2)
C33' C34' 1.375(3)
C34' C35' 1.389(3)
C35' C36' 1.396(3)
C36' C37' 1.378(3)
C38' C39' 1.478(2)
C39' C40' 1.392(2)
C39' C44' 1.404(2)
C40' C41' 1.389(2)
C41' C42' 1.394(2)
C42' C43' 1.398(2)
C43' C44' 1.373(3)

loop_
_geom_torsion_atom_site_label_1
_geom_torsion_atom_site_label_2
_geom_torsion_atom_site_label_3
_geom_torsion_atom_site_label_4
_geom_torsion
C14 C1 C2 C3 2.4(3)
C13 C1 C2 C3 -176.33(17)
C14 C1 C2 C7 179.37(16)
C13 C1 C2 C7 0.62(17)
C7 C2 C3 C4 0.7(3)
C1 C2 C3 C4 177.37(17)
C2 C3 C4 C5 -0.2(3)
C3 C4 C5 C6 -0.2(3)
C4 C5 C6 C7 0.1(3)
C5 C6 C7 C2 0.4(2)
C5 C6 C7 C8 -177.02(16)
C3 C2 C7 C6 -0.8(2)
C1 C2 C7 C6 -178.15(14)
C3 C2 C7 C8 177.11(15)
C1 C2 C7 C8 -0.23(17)
C6 C7 C8 C9 -1.4(3)
C2 C7 C8 C9 -179.01(16)
C6 C7 C8 C13 177.35(16)
C2 C7 C8 C13 -0.27(18)
C13 C8 C9 C10 -0.3(2)
C7 C8 C9 C10 178.35(16)
C8 C9 C10 C11 0.9(2)
C9 C10 C11 C12 -0.9(2)
C10 C11 C12 C13 0.2(2)
C11 C12 C13 C8 0.4(2)
C11 C12 C13 C1 -179.53(16)
C9 C8 C13 C12 -0.4(2)
C7 C8 C13 C12 -179.32(14)
C9 C8 C13 C1 179.56(14)
C7 C8 C13 C1 0.66(17)
C14 C1 C13 C12 0.4(3)
C2 C1 C13 C12 179.19(16)
C14 C1 C13 C8 -179.55(15)
C2 C1 C13 C8 -0.79(17)
C2 C1 C14 C15 -152(100)
C13 C1 C14 C15 26(16)
C1 C14 C15 C38 -111(16)
C1 C14 C15 C16 70(16)
C14 C15 C16 C29 -13.9(2)
C38 C15 C16 C29 166.72(14)
C14 C15 C16 C17 -139.31(16)
C38 C15 C16 C17 41.28(19)
C14 C15 C16 C28 106.60(17)
C38 C15 C16 C28 -72.81(17)
C29 C16 C17 C18 -62.5(2)
C28 C16 C17 C18 -178.21(16)
C15 C16 C17 C18 63.3(2)
C29 C16 C17 C22 115.33(14)
C28 C16 C17 C22 -0.36(16)
C15 C16 C17 C22 -118.86(15)
C22 C17 C18 C19 2.3(2)
C16 C17 C18 C19 179.90(15)
C17 C18 C19 C20 -0.9(2)
C18 C19 C20 C21 -0.6(2)
C19 C20 C21 C22 0.8(2)
C20 C21 C22 C17 0.6(2)
C20 C21 C22 C23 -179.78(16)
C18 C17 C22 C21 -2.1(2)
C16 C17 C22 C21 179.85(14)
C18 C17 C22 C23 178.15(14)
C16 C17 C22 C23 0.12(17)
C21 C22 C23 C24 1.6(3)
C17 C22 C23 C24 -178.69(17)
C21 C22 C23 C28 -179.49(16)
C17 C22 C23 C28 0.21(18)
C28 C23 C24 C25 1.3(2)
C22 C23 C24 C25 -179.93(16)
C23 C24 C25 C26 -0.6(3)
C24 C25 C26 C27 -0.7(3)
C25 C26 C27 C28 1.2(3)
C26 C27 C28 C23 -0.5(2)
C26 C27 C28 C16 -179.71(16)
C24 C23 C28 C27 -0.8(2)
C22 C23 C28 C27 -179.80(15)
C24 C23 C28 C16 178.60(14)
C22 C23 C28 C16 -0.45(18)
C29 C16 C28 C27 63.8(2)
C17 C16 C28 C27 179.78(16)
C15 C16 C28 C27 -57.4(2)
C29 C16 C28 C23 -115.51(15)
C17 C16 C28 C23 0.49(16)
C15 C16 C28 C23 123.33(14)
C17 C16 C29 C30 -60(3)
C28 C16 C29 C30 51(3)
C15 C16 C29 C30 172(3)
C16 C29 C30 C31 4(6)
C29 C30 C31 O2 21(3)
C29 C30 C31 C32 -160(3)
O2 C31 C32 C37 -177.73(17)
C30 C31 C32 C37 2.9(2)
O2 C31 C32 C33 5.0(3)
C30 C31 C32 C33 -174.39(16)
C37 C32 C33 C34 -2.0(3)
C31 C32 C33 C34 175.33(17)
C32 C33 C34 C35 0.0(3)
C45 O3 C35 C36 -4.2(3)
C45 O3 C35 C34 174.18(16)
C33 C34 C35 O3 -176.08(16)
C33 C34 C35 C36 2.3(3)
O3 C35 C36 C37 175.71(17)
C34 C35 C36 C37 -2.5(3)
C33 C32 C37 C36 1.8(3)
C31 C32 C37 C36 -175.50(17)
C35 C36 C37 C32 0.5(3)
C14 C15 C38 O1 131.71(17)
C16 C15 C38 O1 -48.9(2)
C14 C15 C38 C39 -46.2(2)
C16 C15 C38 C39 133.23(15)
O1 C38 C39 C40 160.02(16)
C15 C38 C39 C40 -22.1(2)
O1 C38 C39 C44 -16.6(2)
C15 C38 C39 C44 161.26(14)
C44 C39 C40 C41 -0.6(2)
C38 C39 C40 C41 -177.25(15)
C39 C40 C41 C42 0.4(2)
C46 O4 C42 C41 -3.1(2)
C46 O4 C42 C43 177.06(15)
C40 C41 C42 O4 -179.92(15)
C40 C41 C42 C43 0.0(2)
O4 C42 C43 C44 179.88(16)
C41 C42 C43 C44 0.0(3)
C42 C43 C44 C39 -0.3(3)
C40 C39 C44 C43 0.5(2)
C38 C39 C44 C43 177.33(16)
C14' C1' C2' C3' 2.0(3)
C13' C1' C2' C3' -177.48(16)
C14' C1' C2' C7' -178.76(16)
C13' C1' C2' C7' 1.76(17)
C7' C2' C3' C4' 0.4(2)
C1' C2' C3' C4' 179.52(16)
C2' C3' C4' C5' -0.3(3)
C3' C4' C5' C6' 0.0(3)
C4' C5' C6' C7' 0.3(3)
C5' C6' C7' C2' -0.3(3)
C5' C6' C7' C8' -178.00(17)
C3' C2' C7' C6' -0.1(2)
C1' C2' C7' C6' -179.40(15)
C3' C2' C7' C8' 178.13(15)
C1' C2' C7' C8' -1.20(18)
C6' C7' C8' C9' -0.3(3)
C2' C7' C8' C9' -178.29(17)
C6' C7' C8' C13' 178.08(17)
C2' C7' C8' C13' 0.13(18)
C13' C8' C9' C10' -0.6(3)
C7' C8' C9' C10' 177.71(17)
C8' C9' C10' C11' 0.0(3)
C9' C10' C11' C12' 0.2(3)
C10' C11' C12' C13' 0.2(3)
C11' C12' C13' C8' -0.9(3)
C11' C12' C13' C1' -179.09(17)
C9' C8' C13' C12' 1.0(2)
C7' C8' C13' C12' -177.59(15)
C9' C8' C13' C1' 179.61(15)
C7' C8' C13' C1' 0.98(18)
C14' C1' C13' C12' -2.8(3)
C2' C1' C13' C12' 176.72(17)
C14' C1' C13' C8' 178.82(16)
C2' C1' C13' C8' -1.67(17)
C2' C1' C14' C15' -164(10)
C13' C1' C14' C15' 16(11)
C1' C14' C15' C38' -110(11)
C1' C14' C15' C16' 70(11)
C14' C15' C16' C29' 9.7(2)
C38' C15' C16' C29' -170.45(14)
C14' C15' C16' C17' -111.83(17)
C38' C15' C16' C17' 68.04(17)
C14' C15' C16' C28' 134.98(16)
C38' C15' C16' C28' -45.2(2)
C29' C16' C17' C18' -65.5(2)
C15' C16' C17' C18' 55.8(2)
C28' C16' C17' C18' 178.02(16)
C29' C16' C17' C22' 116.00(15)
C15' C16' C17' C22' -122.69(14)
C28' C16' C17' C22' -0.45(17)
C22' C17' C18' C19' 1.8(2)
C16' C17' C18' C19' -176.56(15)
C17' C18' C19' C20' -1.1(2)
C18' C19' C20' C21' -0.6(3)
C19' C20' C21' C22' 1.8(3)
C20' C21' C22' C17' -1.1(2)
C20' C21' C22' C23' 177.23(16)
C18' C17' C22' C21' -0.7(2)
C16' C17' C22' C21' 177.94(14)
C18' C17' C22' C23' -179.35(14)
C16' C17' C22' C23' -0.74(18)
C21' C22' C23' C24' 3.0(3)
C17' C22' C23' C24' -178.57(17)
C21' C22' C23' C28' -176.70(17)
C17' C22' C23' C28' 1.78(18)
C28' C23' C24' C25' 0.9(2)
C22' C23' C24' C25' -178.71(16)
C23' C24' C25' C26' -0.1(3)
C24' C25' C26' C27' -1.0(3)
C25' C26' C27' C28' 1.4(3)
C26' C27' C28' C23' -0.6(3)
C26' C27' C28' C16' -179.12(16)
C24' C23' C28' C27' -0.5(2)
C22' C23' C28' C27' 179.17(15)
C24' C23' C28' C16' 178.22(14)
C22' C23' C28' C16' -2.09(18)
C29' C16' C28' C27' 63.2(2)
C17' C16' C28' C27' -179.83(16)
C15' C16' C28' C27' -62.3(2)
C29' C16' C28' C23' -115.40(15)
C17' C16' C28' C23' 1.55(16)
C15' C16' C28' C23' 119.13(15)
C17' C16' C29' C30' -74(8)
C15' C16' C29' C30' 166(100)
C28' C16' C29' C30' 37(8)
C16' C29' C30' C31' -5(9)
C29' C30' C31' O2' 5.4(16)
C29' C30' C31' C32' -174.4(14)
O2' C31' C32' C37' 177.20(17)
C30' C31' C32' C37' -3.0(3)
O2' C31' C32' C33' -2.7(3)
C30' C31' C32' C33' 177.15(16)
C37' C32' C33' C34' 0.0(3)
C31' C32' C33' C34' 179.84(18)
C32' C33' C34' C35' 0.3(3)
C55' O6' C35' C34' 32.7(5)
C54' O6' C35' C34' -167.5(4)
C55' O6' C35' C36' -158.9(3)
C54' O6' C35' C36' 0.8(6)
C55' O6' C35' O3' -79.5(11)
C54' O6' C35' O3' 80.2(11)
C33' C34' C35' O6' 168.1(3)
C33' C34' C35' C36' -0.4(4)
C33' C34' C35' O3' -167.8(3)
O6' C35' C36' C37' -167.9(3)
C34' C35' C36' C37' 0.2(3)
O3' C35' C36' C37' 168.8(3)
C35' C36' C37' C32' 0.0(3)
C33' C32' C37' C36' -0.1(3)
C31' C32' C37' C36' -179.98(18)
C14' C15' C38' O1' -127.96(17)
C16' C15' C38' O1' 52.2(2)
C14' C15' C38' C39' 48.6(2)
C16' C15' C38' C39' -131.30(15)
O1' C38' C39' C40' -156.15(16)
C15' C38' C39' C40' 27.4(2)
O1' C38' C39' C44' 20.6(2)
C15' C38' C39' C44' -155.87(15)
C44' C39' C40' C41' -0.1(2)
C38' C39' C40' C41' 176.64(16)
C39' C40' C41' C42' 1.7(3)
C46' O4' C42' C41' 5.2(3)
C46' O4' C42' C43' -174.69(16)
C40' C41' C42' O4' 178.63(16)
C40' C41' C42' C43' -1.5(3)
O4' C42' C43' C44' 179.54(16)
C41' C42' C43' C44' -0.4(3)
C42' C43' C44' C39' 2.1(3)
C40' C39' C44' C43' -1.8(3)
C38' C39' C44' C43' -178.68(16)
